data_4113085
loop_
_publ_author_name
'Howard Bregman'
'Douglas S. Williams'
'G. Ekin Atilla'
'Patrick J. Carroll'
'Eric Meggers'

_publ_section_title
;
 An Organometallic Inhibitor for Glycogen Synthase Kinase 3
;
_journal_name_full 'Journal of the American Chemical Society'
_journal_page_first 13594
_journal_page_last 13595
_journal_paper_doi 10.1021/ja046049c
_journal_volume 126
_journal_year 2004
_chemical_formula_sum 'C31 H20 Cl3 N3 O3 Ru'
_chemical_formula_weight 689.92
_space_group_IT_number 61
_symmetry_cell_setting orthorhombic
_symmetry_Int_Tables_number 61
_symmetry_space_group_name_Hall '-P 2ac 2ab'
_symmetry_space_group_name_H-M 'P b c a'
_atom_sites_solution_hydrogens geom
_atom_sites_solution_primary direct
_audit_creation_method SHELXL-97
_cell_angle_alpha 90.00
_cell_angle_beta 90.00
_cell_angle_gamma 90.00
_cell_formula_units_Z 8
_cell_length_a 11.6076(5)
_cell_length_b 17.6809(7)
_cell_length_c 27.2021(11)
_cell_measurement_temperature 143(1)
_cell_volume 5582.8(4)
_computing_data_collection 'CrystalClear (Rigaku, 1999)'
_computing_data_reduction 'CrystalClear (Rigaku, 1999)'
_computing_structure_refinement 'SHELXL-97 (Sheldrick, 1997)'
_computing_structure_solution 'SIR97 (Altomare, 1999)'
_diffrn_ambient_temperature 143(1)
_diffrn_measured_fraction_theta_full 0.987
_diffrn_measured_fraction_theta_max 0.987
_diffrn_measurement_device 'CCD Area Detector'
_diffrn_measurement_device_type 'Rigaku Mercury'
_diffrn_measurement_method 'phi and omega rotations'
_diffrn_radiation_monochromator graphite
_diffrn_radiation_source 'rotating anode'
_diffrn_radiation_type MoK\a
_diffrn_radiation_wavelength 0.71069
_diffrn_reflns_av_R_equivalents 0.0218
_diffrn_reflns_av_sigmaI/netI 0.0206
_diffrn_reflns_limit_h_max 13
_diffrn_reflns_limit_h_min -15
_diffrn_reflns_limit_k_max 19
_diffrn_reflns_limit_k_min -22
_diffrn_reflns_limit_l_max 35
_diffrn_reflns_limit_l_min -34
_diffrn_reflns_number 31748
_diffrn_reflns_theta_full 27.48
_diffrn_reflns_theta_max 27.48
_diffrn_reflns_theta_min 2.58
_exptl_absorpt_coefficient_mu 0.888
_exptl_absorpt_correction_T_max 1.0000
_exptl_absorpt_correction_T_min 0.8436
_exptl_absorpt_correction_type multi-scan
_exptl_crystal_density_diffrn 1.642
_exptl_crystal_F_000 2768
_exptl_crystal_size_max 0.42
_exptl_crystal_size_mid 0.35
_exptl_crystal_size_min 0.27
_refine_diff_density_max 1.224
_refine_diff_density_min -1.569
_refine_diff_density_rms 0.098
_refine_ls_extinction_method none
_refine_ls_goodness_of_fit_ref 1.042
_refine_ls_hydrogen_treatment constr
_refine_ls_matrix_type full
_refine_ls_number_parameters 371
_refine_ls_number_reflns 6323
_refine_ls_number_restraints 0
_refine_ls_restrained_S_all 1.042
_refine_ls_R_factor_all 0.0508
_refine_ls_R_factor_gt 0.0461
_refine_ls_shift/su_max 0.002
_refine_ls_shift/su_mean 0.000
_refine_ls_structure_factor_coef Fsqd
_refine_ls_weighting_details 'calc w=1/[\s^2^(Fo^2^)+(0.0649P)^2^+12.6077P] where P=(Fo^2^+2Fc^2^)/3'
_refine_ls_weighting_scheme calc
_refine_ls_wR_factor_gt 0.1225
_refine_ls_wR_factor_ref 0.1278
_reflns_number_gt 5718
_reflns_number_total 6323
_reflns_threshold_expression >2sigma(I)
_cod_data_source_file ja046049csi20040702_054232.cif
_cod_data_source_block shelxl
_cod_original_sg_symbol_H-M 'P b c a '
_cod_database_code 4113085

loop_
_symmetry_equiv_pos_as_xyz
'x, y, z'
'-x+1/2, y+1/2, z'
'x, -y+1/2, z+1/2'
'-x+1/2, -y, z+1/2'
'-x, -y, -z'
'x-1/2, -y-1/2, -z'
'-x, y-1/2, -z-1/2'
'x-1/2, y, -z-1/2'

loop_
_atom_site_label
_atom_site_type_symbol
_atom_site_fract_x
_atom_site_fract_y
_atom_site_fract_z
_atom_site_U_iso_or_equiv
_atom_site_adp_type
_atom_site_occupancy
_atom_site_symmetry_multiplicity
_atom_site_calc_flag
_atom_site_refinement_flags
Ru1 Ru 0.43713(2) 0.204520(13) 0.456391(9) 0.02455(10) Uani 1 1 d .
N2 N 0.5216(2) 0.30985(14) 0.45420(8) 0.0221(5) Uani 1 1 d .
N12 N 0.6347(2) 0.52055(13) 0.61372(9) 0.0248(5) Uani 1 1 d .
N19 N 0.4214(2) 0.24047(14) 0.53089(10) 0.0253(5) Uani 1 1 d .
C1 C 0.5275(2) 0.34133(15) 0.49902(10) 0.0217(5) Uani 1 1 d .
C3 C 0.5791(2) 0.35952(16) 0.42329(11) 0.0219(5) Uani 1 1 d .
C4 C 0.5970(3) 0.35343(17) 0.37262(11) 0.0278(6) Uani 1 1 d .
H4 H 0.5701 0.3118 0.3551 0.037 Uiso 1 1 calc R
C5 C 0.6558(3) 0.41118(19) 0.34928(11) 0.0327(7) Uani 1 1 d .
H5 H 0.6679 0.4084 0.3155 0.044 Uiso 1 1 calc R
C6 C 0.6976(3) 0.47379(18) 0.37539(12) 0.0318(7) Uani 1 1 d .
H6 H 0.7368 0.5117 0.3586 0.042 Uiso 1 1 calc R
C7 C 0.6817(2) 0.48046(16) 0.42563(11) 0.0260(6) Uani 1 1 d .
H7 H 0.7102 0.5221 0.4426 0.035 Uiso 1 1 calc R
C8 C 0.6219(2) 0.42314(15) 0.45025(10) 0.0213(5) Uani 1 1 d .
C9 C 0.5878(2) 0.41086(15) 0.50046(10) 0.0204(5) Uani 1 1 d .
C10 C 0.5962(2) 0.44395(15) 0.54698(10) 0.0205(5) Uani 1 1 d .
C11 C 0.6525(2) 0.51601(15) 0.56308(10) 0.0226(5) Uani 1 1 d .
C13 C 0.5747(2) 0.45764(17) 0.63148(11) 0.0240(6) Uani 1 1 d .
C14 C 0.5485(2) 0.41027(16) 0.58856(10) 0.0226(5) Uani 1 1 d .
C15 C 0.4846(2) 0.34137(15) 0.58669(10) 0.0225(5) Uani 1 1 d .
C16 C 0.4296(3) 0.30392(18) 0.62592(12) 0.0291(6) Uani 1 1 d .
H16 H 0.4320 0.3237 0.6576 0.039 Uiso 1 1 calc R
C17 C 0.3722(3) 0.23734(19) 0.61630(13) 0.0360(7) Uani 1 1 d .
H17 H 0.3346 0.2124 0.6418 0.048 Uiso 1 1 calc R
C18 C 0.3695(3) 0.20651(17) 0.56885(13) 0.0326(7) Uani 1 1 d .
H18 H 0.3307 0.1612 0.5636 0.043 Uiso 1 1 calc R
C20 C 0.4763(2) 0.30704(16) 0.54010(10) 0.0216(5) Uani 1 1 d .
C21 C 0.6812(3) 0.58030(16) 0.64505(11) 0.0276(6) Uani 1 1 d .
H21A H 0.6295 0.5886 0.6725 0.037 Uiso 1 1 calc R
H21B H 0.6857 0.6270 0.6264 0.037 Uiso 1 1 calc R
C22 C 0.7994(3) 0.56037(17) 0.66426(11) 0.0287(6) Uani 1 1 d .
C23 C 0.8968(3) 0.58002(19) 0.63830(14) 0.0383(7) Uani 1 1 d .
H23 H 0.8899 0.6077 0.6094 0.051 Uiso 1 1 calc R
C24 C 1.0052(3) 0.5589(2) 0.65494(17) 0.0494(9) Uani 1 1 d .
H24 H 1.0703 0.5716 0.6368 0.066 Uiso 1 1 calc R
C25 C 1.0162(3) 0.5194(3) 0.69812(17) 0.0537(11) Uani 1 1 d .
H25 H 1.0890 0.5065 0.7097 0.071 Uiso 1 1 calc R
C26 C 0.9195(4) 0.4986(3) 0.72430(16) 0.0573(11) Uani 1 1 d .
H26 H 0.9267 0.4706 0.7530 0.076 Uiso 1 1 calc R
C27 C 0.8111(3) 0.5198(2) 0.70762(13) 0.0440(9) Uani 1 1 d .
H27 H 0.7460 0.5068 0.7256 0.059 Uiso 1 1 calc R
C28 C 0.2928(3) 0.24428(18) 0.44175(13) 0.0326(7) Uani 1 1 d .
C29 C 0.5491(4) 0.1040(2) 0.47191(19) 0.0507(10) Uani 1 1 d .
H29 H 0.5913 0.0969 0.5006 0.067 Uiso 1 1 calc R
C30 C 0.4322(3) 0.0816(2) 0.46344(16) 0.0444(9) Uani 1 1 d .
H30 H 0.3839 0.0578 0.4859 0.059 Uiso 1 1 calc R
C31 C 0.4037(4) 0.1018(2) 0.41523(16) 0.0489(9) Uani 1 1 d .
H31 H 0.3334 0.0922 0.4000 0.065 Uiso 1 1 calc R
C32 C 0.4979(4) 0.1391(2) 0.39326(16) 0.0526(10) Uani 1 1 d .
H32 H 0.5004 0.1597 0.3618 0.070 Uiso 1 1 calc R
C33 C 0.5880(4) 0.1389(2) 0.4283(2) 0.0570(12) Uani 1 1 d .
H33 H 0.6613 0.1587 0.4234 0.076 Uiso 1 1 calc R
O1 O 0.7046(2) 0.56163(12) 0.53875(8) 0.0305(5) Uani 1 1 d .
O2 O 0.55423(19) 0.44648(13) 0.67472(8) 0.0320(5) Uani 1 1 d .
O3 O 0.2022(2) 0.26544(16) 0.43196(12) 0.0517(7) Uani 1 1 d .
C34 C 0.6569(5) 0.3052(3) 0.73094(17) 0.0623(12) Uani 1 1 d .
H34 H 0.6105 0.3464 0.7172 0.083 Uiso 1 1 calc R
Cl1 Cl 0.71419(15) 0.33739(10) 0.78643(5) 0.0855(4) Uani 1 1 d .
Cl2 Cl 0.56346(19) 0.22796(12) 0.74112(7) 0.1116(7) Uani 1 1 d .
Cl3 Cl 0.7572(3) 0.28225(14) 0.68837(8) 0.1347(9) Uani 1 1 d .

loop_
_atom_site_aniso_label
_atom_site_aniso_U_11
_atom_site_aniso_U_22
_atom_site_aniso_U_33
_atom_site_aniso_U_23
_atom_site_aniso_U_13
_atom_site_aniso_U_12
Ru1 0.02409(15) 0.01771(14) 0.03185(16) -0.00170(8) -0.00351(9) -0.00229(8)
N2 0.0196(11) 0.0207(11) 0.0262(12) -0.0001(9) -0.0002(9) -0.0012(9)
N12 0.0245(12) 0.0235(11) 0.0263(11) -0.0038(9) -0.0029(9) 0.0002(9)
N19 0.0224(11) 0.0195(11) 0.0338(12) 0.0023(10) -0.0017(10) -0.0035(9)
C1 0.0202(12) 0.0188(12) 0.0262(13) -0.0001(10) -0.0014(10) 0.0011(10)
C3 0.0183(12) 0.0197(12) 0.0276(13) 0.0027(10) -0.0017(10) 0.0031(10)
C4 0.0252(13) 0.0303(14) 0.0278(14) -0.0009(11) -0.0007(11) 0.0059(12)
C5 0.0310(15) 0.0407(17) 0.0265(14) 0.0037(12) 0.0038(12) 0.0088(13)
C6 0.0287(15) 0.0317(15) 0.0351(16) 0.0118(13) 0.0072(13) 0.0023(12)
C7 0.0208(13) 0.0239(13) 0.0332(14) 0.0035(11) 0.0024(11) -0.0003(11)
C8 0.0182(12) 0.0211(12) 0.0246(13) 0.0025(10) -0.0006(10) 0.0022(10)
C9 0.0203(12) 0.0179(12) 0.0230(13) 0.0019(10) 0.0002(10) -0.0002(10)
C10 0.0184(12) 0.0196(12) 0.0234(13) 0.0012(10) -0.0009(10) 0.0016(10)
C11 0.0184(12) 0.0222(13) 0.0273(13) -0.0015(10) -0.0022(10) 0.0017(10)
C13 0.0217(13) 0.0256(14) 0.0249(13) -0.0011(11) -0.0022(10) 0.0059(10)
C14 0.0221(13) 0.0216(13) 0.0242(13) -0.0003(10) 0.0003(10) 0.0020(10)
C15 0.0197(12) 0.0215(12) 0.0262(13) 0.0023(10) 0.0013(10) 0.0025(10)
C16 0.0270(15) 0.0332(16) 0.0271(14) 0.0028(12) 0.0044(11) -0.0008(11)
C17 0.0345(16) 0.0354(17) 0.0381(17) 0.0107(14) 0.0085(14) -0.0091(13)
C18 0.0302(16) 0.0254(14) 0.0423(18) 0.0058(12) 0.0011(14) -0.0077(12)
C20 0.0169(12) 0.0198(12) 0.0281(14) 0.0021(10) 0.0004(10) 0.0001(10)
C21 0.0274(14) 0.0251(13) 0.0304(14) -0.0079(11) -0.0049(12) 0.0037(11)
C22 0.0276(14) 0.0287(14) 0.0298(14) -0.0111(12) -0.0063(12) 0.0023(12)
C23 0.0342(17) 0.0321(16) 0.049(2) 0.0027(14) -0.0034(15) 0.0031(14)
C24 0.0286(17) 0.047(2) 0.073(3) 0.0019(19) -0.0026(17) 0.0007(15)
C25 0.036(2) 0.062(3) 0.063(3) -0.011(2) -0.0212(19) 0.0099(18)
C26 0.058(3) 0.076(3) 0.038(2) 0.000(2) -0.0185(19) 0.018(2)
C27 0.0382(19) 0.063(2) 0.0305(17) -0.0008(16) -0.0057(14) 0.0051(17)
C28 0.0305(16) 0.0262(14) 0.0411(17) 0.0043(13) -0.0035(13) -0.0082(12)
C29 0.054(2) 0.0278(17) 0.070(3) -0.0068(18) -0.014(2) 0.0166(16)
C30 0.054(2) 0.0206(16) 0.059(2) 0.0014(15) 0.0039(17) -0.0015(14)
C31 0.063(2) 0.0249(16) 0.059(2) -0.0129(16) -0.011(2) -0.0067(16)
C32 0.074(3) 0.0332(18) 0.051(2) -0.0103(16) 0.012(2) 0.0054(19)
C33 0.042(2) 0.0257(17) 0.103(4) -0.016(2) 0.021(2) 0.0027(15)
O1 0.0327(11) 0.0255(10) 0.0333(11) 0.0011(8) -0.0009(9) -0.0080(9)
O2 0.0355(12) 0.0361(12) 0.0243(10) -0.0019(9) 0.0036(9) 0.0022(9)
O3 0.0277(12) 0.0457(15) 0.082(2) 0.0180(15) -0.0133(13) -0.0059(11)
C34 0.082(3) 0.062(3) 0.043(2) 0.0035(19) -0.007(2) 0.005(2)
Cl1 0.1098(12) 0.0960(10) 0.0506(6) -0.0111(7) -0.0198(7) 0.0066(9)
Cl2 0.1406(17) 0.1080(13) 0.0862(11) 0.0316(10) -0.0304(11) -0.0393(12)
Cl3 0.182(2) 0.1239(16) 0.0980(13) -0.0287(12) 0.0606(15) 0.0012(16)

loop_
_atom_type_symbol
_atom_type_description
_atom_type_scat_dispersion_real
_atom_type_scat_dispersion_imag
_atom_type_scat_source
C C 0.0033 0.0016 'International Tables Vol C Tables 4.2.6.8 and 6.1.1.4'
H H 0.0000 0.0000 'International Tables Vol C Tables 4.2.6.8 and 6.1.1.4'
N N 0.0061 0.0033 'International Tables Vol C Tables 4.2.6.8 and 6.1.1.4'
O O 0.0106 0.0060 'International Tables Vol C Tables 4.2.6.8 and 6.1.1.4'
Cl Cl 0.1484 0.1585 'International Tables Vol C Tables 4.2.6.8 and 6.1.1.4'
Ru Ru -1.2594 0.8363 'International Tables Vol C Tables 4.2.6.8 and 6.1.1.4'

loop_
_geom_angle_atom_site_label_1
_geom_angle_atom_site_label_2
_geom_angle_atom_site_label_3
_geom_angle
C28 Ru1 N2 94.55(11)
C28 Ru1 N19 90.78(13)
N2 Ru1 N19 78.65(9)
C28 Ru1 C31 92.57(16)
N2 Ru1 C31 144.05(14)
N19 Ru1 C31 136.48(14)
C28 Ru1 C30 111.82(14)
N2 Ru1 C30 153.55(13)
N19 Ru1 C30 102.19(13)
C31 Ru1 C30 37.50(16)
C28 Ru1 C32 108.81(17)
N2 Ru1 C32 107.18(13)
N19 Ru1 C32 158.68(14)
C31 Ru1 C32 37.77(17)
C30 Ru1 C32 63.30(16)
C28 Ru1 C33 145.97(18)
N2 Ru1 C33 94.83(12)
N19 Ru1 C33 123.15(16)
C31 Ru1 C33 61.91(17)
C30 Ru1 C33 62.21(15)
C32 Ru1 C33 37.29(18)
C28 Ru1 C29 149.56(15)
N2 Ru1 C29 115.86(13)
N19 Ru1 C29 96.15(14)
C31 Ru1 C29 62.42(16)
C30 Ru1 C29 37.75(15)
C32 Ru1 C29 62.70(17)
C33 Ru1 C29 36.74(18)
C1 N2 C3 105.3(2)
C1 N2 Ru1 111.39(18)
C3 N2 Ru1 143.25(19)
C11 N12 C13 111.7(2)
C11 N12 C21 124.3(2)
C13 N12 C21 123.9(2)
C18 N19 C20 117.2(3)
C18 N19 Ru1 129.7(2)
C20 N19 Ru1 113.10(19)
N2 C1 C20 121.5(3)
N2 C1 C9 114.2(2)
C20 C1 C9 124.2(3)
N2 C3 C4 128.3(3)
N2 C3 C8 110.7(2)
C4 C3 C8 120.9(3)
C5 C4 C3 118.0(3)
C4 C5 C6 121.4(3)
C7 C6 C5 121.4(3)
C6 C7 C8 118.5(3)
C7 C8 C3 119.7(3)
C7 C8 C9 134.5(3)
C3 C8 C9 105.8(2)
C10 C9 C1 115.1(2)
C10 C9 C8 141.0(3)
C1 C9 C8 103.9(2)
C14 C10 C9 121.9(3)
C14 C10 C11 107.4(2)
C9 C10 C11 130.7(2)
O1 C11 N12 125.3(3)
O1 C11 C10 128.9(3)
N12 C11 C10 105.9(2)
O2 C13 N12 124.1(3)
O2 C13 C14 129.5(3)
N12 C13 C14 106.4(2)
C10 C14 C15 122.9(3)
C10 C14 C13 108.6(2)
C15 C14 C13 128.5(3)
C20 C15 C16 116.6(3)
C20 C15 C14 115.8(2)
C16 C15 C14 127.6(3)
C17 C16 C15 118.5(3)
C16 C17 C18 121.2(3)
N19 C18 C17 121.8(3)
N19 C20 C1 115.2(3)
N19 C20 C15 124.8(3)
C1 C20 C15 120.1(3)
N12 C21 C22 111.6(2)
C23 C22 C27 119.0(3)
C23 C22 C21 120.6(3)
C27 C22 C21 120.3(3)
C22 C23 C24 120.6(3)
C25 C24 C23 120.0(4)
C24 C25 C26 120.0(4)
C25 C26 C27 119.8(4)
C22 C27 C26 120.5(4)
O3 C28 Ru1 176.7(3)
C33 C29 C30 106.8(4)
C33 C29 Ru1 71.4(2)
C30 C29 Ru1 68.9(2)
C31 C30 C29 107.7(4)
C31 C30 Ru1 70.7(2)
C29 C30 Ru1 73.4(2)
C30 C31 C32 109.5(4)
C30 C31 Ru1 71.8(2)
C32 C31 Ru1 71.9(2)
C31 C32 C33 106.7(4)
C31 C32 Ru1 70.4(2)
C33 C32 Ru1 73.2(2)
C29 C33 C32 109.3(4)
C29 C33 Ru1 71.9(2)
C32 C33 Ru1 69.5(2)
Cl3 C34 Cl1 114.1(3)
Cl3 C34 Cl2 110.1(3)
Cl1 C34 Cl2 110.5(3)

loop_
_geom_bond_atom_site_label_1
_geom_bond_atom_site_label_2
_geom_bond_distance
Ru1 C28 1.860(3)
Ru1 N2 2.106(2)
Ru1 N19 2.132(3)
Ru1 C31 2.169(3)
Ru1 C30 2.183(4)
Ru1 C32 2.188(4)
Ru1 C33 2.235(4)
Ru1 C29 2.242(4)
N2 C1 1.342(4)
N2 C3 1.387(4)
N12 C11 1.395(4)
N12 C13 1.399(4)
N12 C21 1.461(4)
N19 C18 1.337(4)
N19 C20 1.362(4)
C1 C20 1.403(4)
C1 C9 1.415(4)
C3 C4 1.398(4)
C3 C8 1.432(4)
C4 C5 1.383(5)
C5 C6 1.402(5)
C6 C7 1.384(4)
C7 C8 1.399(4)
C8 C9 1.439(4)
C9 C10 1.398(4)
C10 C14 1.393(4)
C10 C11 1.497(4)
C11 O1 1.206(4)
C13 O2 1.216(4)
C13 C14 1.469(4)
C14 C15 1.427(4)
C15 C20 1.408(4)
C15 C16 1.409(4)
C16 C17 1.378(5)
C17 C18 1.402(5)
C21 C22 1.510(4)
C22 C23 1.378(5)
C22 C27 1.387(5)
C23 C24 1.388(5)
C24 C25 1.373(6)
C25 C26 1.380(7)
C26 C27 1.388(5)
C28 O3 1.148(4)
C29 C33 1.411(7)
C29 C30 1.433(6)
C30 C31 1.399(6)
C31 C32 1.410(6)
C32 C33 1.415(7)
C34 Cl3 1.691(6)
C34 Cl1 1.745(5)
C34 Cl2 1.766(6)
